data_7119012
loop_
_publ_author_name
'Helena Isla'
'Monika Srebro-Hooper'
'Marion Jean'
'Nicolas Vanthuyne'
'Thierry Roisnel'
'Jamie L. Lunkley'
'Gilles Muller'
'J. A. Gareth Williams'
'Jochen Autschbach'
'Jeanne Crassous'

_publ_section_title
;
 Conformational changes and chiroptical switching of enantiopure
 bis-helicenic terpyridine upon Zn^2+^ binding
;
_journal_name_full Chem.Commun.
_journal_page_first 5932
_journal_volume 52
_journal_year 2016
_chemical_absolute_configuration unk
_chemical_compound_source 'synthesis as described'
_chemical_formula_moiety 'C55 H31 N3'
_chemical_formula_sum 'C55 H31 N3'
_chemical_formula_weight 733.83
_chemical_name_systematic
;
 ?
;
_space_group_crystal_system orthorhombic
_space_group_IT_number 36
_space_group_name_Hall 'C 2c -2c'
_space_group_name_H-M_alt 'C c m 21'
_symmetry_space_group_name_Hall 'C 2c -2c'
_symmetry_space_group_name_H-M 'C c m 21'
_atom_sites_solution_hydrogens geom
_audit_update_record
;
2016-01-21 deposited with the CCDC.
2016-03-24 downloaded from the CCDC.
;
_cell_angle_alpha 90
_cell_angle_beta 90
_cell_angle_gamma 90
_cell_formula_units_Z 4
_cell_length_a 13.9705(6)
_cell_length_b 34.3796(16)
_cell_length_c 8.1479(3)
_cell_measurement_reflns_used 7578
_cell_measurement_temperature 150
_cell_measurement_theta_max 74.94
_cell_measurement_theta_min 2.57
_cell_measurement_wavelength 1.54178
_cell_volume 3913.4(3)
_computing_cell_refinement 'APEX2 (Bruker, 2014)'
_computing_data_collection 'SAINT (Bruker, 2014)'
_computing_data_reduction 'SAINT (Bruker, 2014)'
_computing_molecular_graphics 'Ortep-3 for Windows (Farrugia, 1997)'
_computing_publication_material 'CRYSCALc (T. Roisnel, local program, 2015)'
_computing_structure_refinement 'SHELXL-2014/7 (Sheldrick, 2014)'
_computing_structure_solution 'SIR97 (Altomare et al., 1999)'
_diffrn_ambient_temperature 150
_diffrn_detector '(CMOS) PHOTON 100'
_diffrn_measured_fraction_theta_full 0.971
_diffrn_measured_fraction_theta_max 0.940
_diffrn_measurement_device_type 'D8 VENTURE Bruker AXS'
_diffrn_measurement_method 'rotation images, thin slices'
_diffrn_radiation_monochromator 'multilayer monochromator'
_diffrn_radiation_probe x-ray
_diffrn_radiation_source 'Incoatec microfocus sealed tube'
_diffrn_radiation_type CuK\a
_diffrn_radiation_wavelength 1.54178
_diffrn_reflns_av_R_equivalents 0.0399
_diffrn_reflns_av_unetI/netI 0.0367
_diffrn_reflns_limit_h_max 17
_diffrn_reflns_limit_h_min -17
_diffrn_reflns_limit_k_max 38
_diffrn_reflns_limit_k_min -38
_diffrn_reflns_limit_l_max 9
_diffrn_reflns_limit_l_min -6
_diffrn_reflns_number 11539
_diffrn_reflns_theta_full 67.679
_diffrn_reflns_theta_max 75.057
_diffrn_reflns_theta_min 6.336
_exptl_absorpt_coefficient_mu 0.561
_exptl_absorpt_correction_T_max 0.978
_exptl_absorpt_correction_T_min 0.812
_exptl_absorpt_correction_type multi-scan
_exptl_absorpt_process_details
;
  [Sheldrick, G.M. (2014). SADABS Bruker AXS Inc., Madison, Wisconsin, USA]
;
_exptl_crystal_colour colourless
_exptl_crystal_density_diffrn 1.246
_exptl_crystal_description plate
_exptl_crystal_F_000 1528
_exptl_crystal_size_max 0.230
_exptl_crystal_size_mid 0.140
_exptl_crystal_size_min 0.040
_refine_diff_density_max 0.334
_refine_diff_density_min -0.202
_refine_diff_density_rms 0.051
_refine_ls_extinction_coef .
_refine_ls_extinction_method none
_refine_ls_goodness_of_fit_ref 1.082
_refine_ls_hydrogen_treatment constr
_refine_ls_matrix_type full
_refine_ls_number_parameters 265
_refine_ls_number_reflns 3300
_refine_ls_number_restraints 1
_refine_ls_restrained_S_all 1.082
_refine_ls_R_factor_all 0.0527
_refine_ls_R_factor_gt 0.0470
_refine_ls_shift/su_max 0.002
_refine_ls_shift/su_mean 0.000
_refine_ls_structure_factor_coef Fsqd
_refine_ls_weighting_details 'w=1/[\s^2^(Fo^2^)+(0.0949P)^2^+0.9985P] where P=(Fo^2^+2Fc^2^)/3'
_refine_ls_weighting_scheme calc
_refine_ls_wR_factor_gt 0.1355
_refine_ls_wR_factor_ref 0.1428
_reflns_number_gt 3015
_reflns_number_total 3300
_reflns_threshold_expression >2sigma(I)
_cod_data_source_file c6cc01748g2.cif
_cod_data_source_block HI103
_cod_database_code 7119012

loop_
_space_group_symop_operation_xyz
'x, y, z'
'-x, -y, z+1/2'
'-x, y, z+1/2'
'x, -y, z'
'x+1/2, y+1/2, z'
'-x+1/2, -y+1/2, z+1/2'
'-x+1/2, y+1/2, z+1/2'
'x+1/2, -y+1/2, z'

loop_
_atom_site_label
_atom_site_type_symbol
_atom_site_fract_x
_atom_site_fract_y
_atom_site_fract_z
_atom_site_U_iso_or_equiv
_atom_site_adp_type
_atom_site_occupancy
_atom_site_site_symmetry_order
_atom_site_calc_flag
_atom_site_refinement_flags_posn
_atom_site_refinement_flags_adp
_atom_site_refinement_flags_occupancy
_atom_site_disorder_assembly
_atom_site_disorder_group
C1 C -0.0910(3) 0.0000 0.2031(7) 0.0344(11) Uani 1 2 d S T P . .
H1 H -0.1563 0.0000 0.2357 0.041 Uiso 1 2 calc R U P . .
N2 N 0.0980(2) 0.0000 0.0996(5) 0.0231(8) Uani 1 2 d S T P . .
C3 C -0.0436(2) 0.03473(9) 0.1794(5) 0.0297(8) Uani 1 1 d . . . . .
H3 H -0.0747 0.0589 0.1987 0.036 Uiso 1 1 calc R U . . .
C4 C 0.0510(2) 0.03348(9) 0.1264(4) 0.0235(7) Uani 1 1 d . . . . .
C5 C 0.1054(2) 0.06987(9) 0.0957(4) 0.0234(7) Uani 1 1 d . . . . .
N6 N 0.06323(17) 0.10310(8) 0.1365(4) 0.0269(7) Uani 1 1 d . . . . .
C7 C 0.1115(2) 0.13673(9) 0.1131(4) 0.0263(7) Uani 1 1 d . . . . .
C8 C 0.0673(2) 0.17112(10) 0.1763(5) 0.0322(8) Uani 1 1 d . . . . .
H8 H 0.0042 0.1700 0.2196 0.039 Uiso 1 1 calc R U . . .
C9 C 0.1152(2) 0.20520(10) 0.1747(5) 0.0338(8) Uani 1 1 d . . . . .
H9 H 0.0865 0.2275 0.2230 0.041 Uiso 1 1 calc R U . . .
C10 C 0.2084(2) 0.20869(10) 0.1019(5) 0.0317(8) Uani 1 1 d . . . . .
C11 C 0.2594(3) 0.24422(10) 0.1194(5) 0.0371(9) Uani 1 1 d . . . . .
H11 H 0.2283 0.2664 0.1640 0.045 Uiso 1 1 calc R U . . .
C12 C 0.3522(3) 0.24648(10) 0.0725(5) 0.0378(9) Uani 1 1 d . . . . .
H12 H 0.3884 0.2690 0.0986 0.045 Uiso 1 1 calc R U . . .
C13 C 0.3962(3) 0.21553(10) -0.0153(4) 0.0314(8) Uani 1 1 d . . . . .
C14 C 0.4963(3) 0.21675(10) -0.0528(5) 0.0373(9) Uani 1 1 d . . . . .
H14 H 0.5326 0.2391 -0.0241 0.045 Uiso 1 1 calc R U . . .
C15 C 0.5392(2) 0.18701(11) -0.1273(5) 0.0343(9) Uani 1 1 d . . . . .
H15 H 0.6070 0.1859 -0.1319 0.041 Uiso 1 1 calc R U . . .
C16 C 0.4837(2) 0.15686(10) -0.2000(5) 0.0289(7) Uani 1 1 d . . . . .
C17 C 0.5292(2) 0.12655(11) -0.2916(5) 0.0339(8) Uani 1 1 d . . . . .
H17 H 0.5971 0.1249 -0.2925 0.041 Uiso 1 1 calc R U . . .
C18 C 0.4781(2) 0.10042(11) -0.3759(5) 0.0345(8) Uani 1 1 d . . . . .
H18 H 0.5094 0.0790 -0.4261 0.041 Uiso 1 1 calc R U . . .
C19 C 0.3763(2) 0.10457(10) -0.3913(5) 0.0312(8) Uani 1 1 d . . . . .
C20 C 0.3230(3) 0.08120(12) -0.4997(5) 0.0385(9) Uani 1 1 d . . . . .
H20 H 0.3537 0.0603 -0.5551 0.046 Uiso 1 1 calc R U . . .
C21 C 0.2277(3) 0.08796(13) -0.5268(5) 0.0429(10) Uani 1 1 d . . . . .
H21 H 0.1926 0.0716 -0.5990 0.051 Uiso 1 1 calc R U . . .
C22 C 0.1821(2) 0.11889(11) -0.4483(5) 0.0351(9) Uani 1 1 d . . . . .
H22 H 0.1172 0.1246 -0.4727 0.042 Uiso 1 1 calc R U . . .
C23 C 0.2309(2) 0.14112(10) -0.3357(5) 0.0289(8) Uani 1 1 d . . . . .
H23 H 0.1983 0.1614 -0.2797 0.035 Uiso 1 1 calc R U . . .
C24 C 0.3288(2) 0.13429(9) -0.3017(5) 0.0268(7) Uani 1 1 d . . . . .
C25 C 0.3833(2) 0.15738(10) -0.1848(4) 0.0249(7) Uani 1 1 d . . . . .
C26 C 0.3413(2) 0.18278(10) -0.0636(4) 0.0270(7) Uani 1 1 d . . . . .
C27 C 0.2499(2) 0.17679(9) 0.0197(5) 0.0261(7) Uani 1 1 d . . . . .
C28 C 0.2040(2) 0.13913(9) 0.0401(4) 0.0234(7) Uani 1 1 d . . . . .
C29 C 0.2476(2) 0.10259(9) 0.0065(4) 0.0237(7) Uani 1 1 d . . . . .
H29 H 0.3110 0.1017 -0.0357 0.028 Uiso 1 1 calc R U . . .
C30 C 0.1994(2) 0.06884(9) 0.0341(4) 0.0239(7) Uani 1 1 d . . . . .
H30 H 0.2292 0.0446 0.0119 0.029 Uiso 1 1 calc R U . . .

loop_
_atom_site_aniso_label
_atom_site_aniso_U_11
_atom_site_aniso_U_22
_atom_site_aniso_U_33
_atom_site_aniso_U_23
_atom_site_aniso_U_13
_atom_site_aniso_U_12
C1 0.027(2) 0.034(3) 0.043(3) 0.000 0.011(2) 0.000
N2 0.0240(16) 0.0174(19) 0.028(2) 0.000 0.0019(16) 0.000
C3 0.0265(14) 0.0251(18) 0.037(2) -0.0028(15) 0.0048(14) 0.0039(12)
C4 0.0248(13) 0.0210(17) 0.0248(18) 0.0010(13) 0.0007(13) -0.0005(11)
C5 0.0256(14) 0.0179(16) 0.0269(19) 0.0005(13) -0.0011(13) 0.0018(11)
N6 0.0239(12) 0.0206(15) 0.0360(18) 0.0002(12) 0.0013(11) 0.0022(10)
C7 0.0250(14) 0.0221(17) 0.0318(19) 0.0008(15) -0.0037(14) 0.0012(12)
C8 0.0285(15) 0.0241(18) 0.044(2) -0.0023(16) 0.0026(15) 0.0055(13)
C9 0.0376(16) 0.0223(17) 0.041(2) -0.0061(15) 0.0001(15) 0.0096(14)
C10 0.0361(16) 0.0213(17) 0.038(2) -0.0006(16) -0.0055(16) 0.0032(13)
C11 0.053(2) 0.0193(18) 0.039(2) -0.0045(16) -0.0024(17) 0.0019(15)
C12 0.048(2) 0.0202(18) 0.045(3) 0.0023(16) -0.0038(17) -0.0106(15)
C13 0.0415(18) 0.0243(18) 0.028(2) 0.0045(14) -0.0036(14) -0.0054(14)
C14 0.0374(17) 0.034(2) 0.041(2) 0.0067(18) -0.0075(15) -0.0172(17)
C15 0.0260(14) 0.041(2) 0.035(2) 0.0117(17) -0.0031(14) -0.0086(15)
C16 0.0281(16) 0.0322(19) 0.0264(19) 0.0109(14) -0.0013(13) -0.0022(13)
C17 0.0254(14) 0.045(2) 0.031(2) 0.0103(17) 0.0037(14) 0.0014(14)
C18 0.0361(17) 0.039(2) 0.028(2) 0.0028(17) 0.0087(15) 0.0057(15)
C19 0.0359(16) 0.0331(19) 0.0248(19) 0.0020(15) 0.0047(14) -0.0038(14)
C20 0.0454(19) 0.041(2) 0.030(2) -0.0048(17) 0.0074(16) -0.0043(17)
C21 0.045(2) 0.054(3) 0.030(2) -0.0082(18) -0.0007(15) -0.0134(18)
C22 0.0313(16) 0.044(2) 0.029(2) 0.0036(16) -0.0037(14) -0.0068(15)
C23 0.0292(15) 0.0291(19) 0.028(2) 0.0029(14) 0.0008(13) -0.0036(13)
C24 0.0307(15) 0.0244(17) 0.0253(18) 0.0058(15) 0.0001(13) -0.0038(12)
C25 0.0290(15) 0.0218(17) 0.0239(19) 0.0080(13) -0.0020(13) -0.0033(12)
C26 0.0284(15) 0.0232(17) 0.0293(19) 0.0066(14) -0.0048(13) -0.0010(13)
C27 0.0283(15) 0.0191(16) 0.031(2) 0.0009(15) -0.0053(13) 0.0007(13)
C28 0.0227(14) 0.0226(17) 0.0248(17) 0.0002(13) -0.0035(13) 0.0002(12)
C29 0.0217(13) 0.0251(17) 0.0241(19) 0.0012(14) 0.0012(12) 0.0004(12)
C30 0.0278(15) 0.0177(16) 0.0263(18) -0.0002(13) 0.0008(13) 0.0015(12)

loop_
_atom_type_symbol
_atom_type_description
_atom_type_scat_dispersion_real
_atom_type_scat_dispersion_imag
_atom_type_scat_source
C C 0.0181 0.0091 'International Tables Vol C Tables 4.2.6.8 and 6.1.1.4'
H H 0.0000 0.0000 'International Tables Vol C Tables 4.2.6.8 and 6.1.1.4'
N N 0.0311 0.0180 'International Tables Vol C Tables 4.2.6.8 and 6.1.1.4'

loop_
_geom_angle_atom_site_label_1
_geom_angle_atom_site_label_2
_geom_angle_atom_site_label_3
_geom_angle
_geom_angle_site_symmetry_1
_geom_angle_site_symmetry_3
C3 C1 C3 119.9(4) 4 .
C3 C1 H1 120.0 4 .
C3 C1 H1 120.0 . .
C4 N2 C4 118.0(3) . 4
C1 C3 C4 118.3(3) . .
C1 C3 H3 120.9 . .
C4 C3 H3 120.9 . .
N2 C4 C3 122.8(3) . .
N2 C4 C5 116.4(3) . .
C3 C4 C5 120.8(3) . .
N6 C5 C30 121.7(3) . .
N6 C5 C4 117.1(3) . .
C30 C5 C4 121.1(3) . .
C5 N6 C7 118.7(2) . .
N6 C7 C28 124.1(3) . .
N6 C7 C8 116.2(3) . .
C28 C7 C8 119.6(3) . .
C9 C8 C7 120.0(3) . .
C9 C8 H8 120.0 . .
C7 C8 H8 120.0 . .
C8 C9 C10 121.8(3) . .
C8 C9 H9 119.1 . .
C10 C9 H9 119.1 . .
C27 C10 C11 120.7(3) . .
C27 C10 C9 120.3(3) . .
C11 C10 C9 119.0(3) . .
C12 C11 C10 120.1(3) . .
C12 C11 H11 120.0 . .
C10 C11 H11 120.0 . .
C11 C12 C13 120.8(3) . .
C11 C12 H12 119.6 . .
C13 C12 H12 119.6 . .
C26 C13 C12 120.0(3) . .
C26 C13 C14 119.5(3) . .
C12 C13 C14 120.5(3) . .
C15 C14 C13 120.9(3) . .
C15 C14 H14 119.5 . .
C13 C14 H14 119.5 . .
C14 C15 C16 120.3(3) . .
C14 C15 H15 119.9 . .
C16 C15 H15 119.9 . .
C25 C16 C15 119.8(3) . .
C25 C16 C17 119.9(3) . .
C15 C16 C17 120.3(3) . .
C18 C17 C16 121.3(3) . .
C18 C17 H17 119.4 . .
C16 C17 H17 119.4 . .
C17 C18 C19 120.5(3) . .
C17 C18 H18 119.7 . .
C19 C18 H18 119.7 . .
C20 C19 C24 119.1(3) . .
C20 C19 C18 121.5(3) . .
C24 C19 C18 119.3(3) . .
C21 C20 C19 121.3(4) . .
C21 C20 H20 119.4 . .
C19 C20 H20 119.4 . .
C20 C21 C22 119.9(4) . .
C20 C21 H21 120.0 . .
C22 C21 H21 120.0 . .
C23 C22 C21 120.3(3) . .
C23 C22 H22 119.9 . .
C21 C22 H22 119.9 . .
C22 C23 C24 121.2(3) . .
C22 C23 H23 119.4 . .
C24 C23 H23 119.4 . .
C23 C24 C19 118.0(3) . .
C23 C24 C25 122.9(3) . .
C19 C24 C25 119.0(3) . .
C16 C25 C26 118.2(3) . .
C16 C25 C24 117.2(3) . .
C26 C25 C24 124.4(3) . .
C13 C26 C25 116.8(3) . .
C13 C26 C27 117.1(3) . .
C25 C26 C27 126.0(3) . .
C10 C27 C28 117.2(3) . .
C10 C27 C26 118.1(3) . .
C28 C27 C26 124.3(3) . .
C29 C28 C7 114.7(3) . .
C29 C28 C27 125.1(3) . .
C7 C28 C27 119.9(3) . .
C30 C29 C28 120.6(3) . .
C30 C29 H29 119.7 . .
C28 C29 H29 119.7 . .
C29 C30 C5 120.0(3) . .
C29 C30 H30 120.0 . .
C5 C30 H30 120.0 . .

loop_
_geom_bond_atom_site_label_1
_geom_bond_atom_site_label_2
_geom_bond_distance
_geom_bond_site_symmetry_2
C1 C3 1.379(4) 4
C1 C3 1.379(4) .
C1 H1 0.9500 .
N2 C4 1.343(3) .
N2 C4 1.343(3) 4
C3 C4 1.391(4) .
C3 H3 0.9500 .
C4 C5 1.485(4) .
C5 N6 1.327(4) .
C5 C30 1.406(4) .
N6 C7 1.352(4) .
C7 C28 1.426(4) .
C7 C8 1.430(5) .
C8 C9 1.349(5) .
C8 H8 0.9500 .
C9 C10 1.436(5) .
C9 H9 0.9500 .
C10 C27 1.410(5) .
C10 C11 1.421(5) .
C11 C12 1.354(5) .
C11 H11 0.9500 .
C12 C13 1.422(5) .
C12 H12 0.9500 .
C13 C26 1.418(5) .
C13 C14 1.432(5) .
C14 C15 1.331(5) .
C14 H14 0.9500 .
C15 C16 1.424(5) .
C15 H15 0.9500 .
C16 C25 1.407(4) .
C16 C17 1.431(5) .
C17 C18 1.338(5) .
C17 H17 0.9500 .
C18 C19 1.435(5) .
C18 H18 0.9500 .
C19 C20 1.407(5) .
C19 C24 1.420(5) .
C20 C21 1.370(5) .
C20 H20 0.9500 .
C21 C22 1.394(6) .
C21 H21 0.9500 .
C22 C23 1.375(5) .
C22 H22 0.9500 .
C23 C24 1.415(4) .
C23 H23 0.9500 .
C24 C25 1.455(5) .
C25 C26 1.444(5) .
C26 C27 1.460(5) .
C27 C28 1.455(4) .
C28 C29 1.423(4) .
C29 C30 1.360(4) .
C29 H29 0.9500 .
C30 H30 0.9500 .

loop_
_geom_torsion_atom_site_label_1
_geom_torsion_atom_site_label_2
_geom_torsion_atom_site_label_3
_geom_torsion_atom_site_label_4
_geom_torsion
_geom_torsion_site_symmetry_1
_geom_torsion_site_symmetry_2
_geom_torsion_site_symmetry_3
_geom_torsion_site_symmetry_4
C3 C1 C3 C4 2.1(8) 4 . . .
C4 N2 C4 C3 -0.4(7) 4 . . .
C4 N2 C4 C5 179.9(2) 4 . . .
C1 C3 C4 N2 -0.9(6) . . . .
C1 C3 C4 C5 178.8(4) . . . .
N2 C4 C5 N6 -173.7(3) . . . .
C3 C4 C5 N6 6.6(5) . . . .
N2 C4 C5 C30 3.0(5) . . . .
C3 C4 C5 C30 -176.7(3) . . . .
C30 C5 N6 C7 2.1(5) . . . .
C4 C5 N6 C7 178.7(3) . . . .
C5 N6 C7 C28 2.8(5) . . . .
C5 N6 C7 C8 -173.1(3) . . . .
N6 C7 C8 C9 172.6(3) . . . .
C28 C7 C8 C9 -3.5(5) . . . .
C7 C8 C9 C10 3.7(6) . . . .
C8 C9 C10 C27 4.3(6) . . . .
C8 C9 C10 C11 -173.4(4) . . . .
C27 C10 C11 C12 -7.0(6) . . . .
C9 C10 C11 C12 170.7(4) . . . .
C10 C11 C12 C13 8.9(6) . . . .
C11 C12 C13 C26 3.8(6) . . . .
C11 C12 C13 C14 -174.9(4) . . . .
C26 C13 C14 C15 -2.3(5) . . . .
C12 C13 C14 C15 176.4(3) . . . .
C13 C14 C15 C16 12.5(6) . . . .
C14 C15 C16 C25 -3.7(5) . . . .
C14 C15 C16 C17 174.9(3) . . . .
C25 C16 C17 C18 6.0(5) . . . .
C15 C16 C17 C18 -172.5(3) . . . .
C16 C17 C18 C19 6.8(6) . . . .
C17 C18 C19 C20 169.9(4) . . . .
C17 C18 C19 C24 -6.7(5) . . . .
C24 C19 C20 C21 3.6(6) . . . .
C18 C19 C20 C21 -173.0(4) . . . .
C19 C20 C21 C22 1.1(6) . . . .
C20 C21 C22 C23 -4.2(6) . . . .
C21 C22 C23 C24 2.6(6) . . . .
C22 C23 C24 C19 2.0(5) . . . .
C22 C23 C24 C25 179.3(3) . . . .
C20 C19 C24 C23 -5.0(5) . . . .
C18 C19 C24 C23 171.7(3) . . . .
C20 C19 C24 C25 177.6(3) . . . .
C18 C19 C24 C25 -5.8(5) . . . .
C15 C16 C25 C26 -15.0(5) . . . .
C17 C16 C25 C26 166.5(3) . . . .
C15 C16 C25 C24 160.5(3) . . . .
C17 C16 C25 C24 -18.1(5) . . . .
C23 C24 C25 C16 -159.5(3) . . . .
C19 C24 C25 C16 17.8(5) . . . .
C23 C24 C25 C26 15.7(5) . . . .
C19 C24 C25 C26 -167.0(3) . . . .
C12 C13 C26 C25 165.3(3) . . . .
C14 C13 C26 C25 -16.0(5) . . . .
C12 C13 C26 C27 -17.7(5) . . . .
C14 C13 C26 C27 161.0(3) . . . .
C16 C25 C26 C13 24.3(4) . . . .
C24 C25 C26 C13 -150.8(3) . . . .
C16 C25 C26 C27 -152.4(3) . . . .
C24 C25 C26 C27 32.4(5) . . . .
C11 C10 C27 C28 165.8(3) . . . .
C9 C10 C27 C28 -11.9(5) . . . .
C11 C10 C27 C26 -7.2(5) . . . .
C9 C10 C27 C26 175.1(3) . . . .
C13 C26 C27 C10 19.2(5) . . . .
C25 C26 C27 C10 -164.1(3) . . . .
C13 C26 C27 C28 -153.3(3) . . . .
C25 C26 C27 C28 23.4(5) . . . .
N6 C7 C28 C29 -5.8(5) . . . .
C8 C7 C28 C29 170.0(3) . . . .
N6 C7 C28 C27 179.8(3) . . . .
C8 C7 C28 C27 -4.5(5) . . . .
C10 C27 C28 C29 -161.9(3) . . . .
C26 C27 C28 C29 10.6(5) . . . .
C10 C27 C28 C7 11.9(5) . . . .
C26 C27 C28 C7 -175.5(3) . . . .
C7 C28 C29 C30 4.0(5) . . . .
C27 C28 C29 C30 178.1(3) . . . .
C28 C29 C30 C5 0.4(5) . . . .
N6 C5 C30 C29 -3.7(5) . . . .
C4 C5 C30 C29 179.8(3) . . . .

loop_
_platon_squeeze_void_nr
_platon_squeeze_void_average_x
_platon_squeeze_void_average_y
_platon_squeeze_void_average_z
_platon_squeeze_void_volume
_platon_squeeze_void_count_electrons
_platon_squeeze_void_content
1 0.500 0.000 -0.002 207 25 ' '
2 1.000 0.500 -0.006 207 25 ' '
